data_4501403
loop_
_publ_author_name
'Qian, Su-Yan'
'Zhou, Hu'
'Yuan, Ai-Hua'
'Song, You'

_publ_section_title
;
 Syntheses, Structures, and Magnetic Properties of Five Novel
 Octacyanometallate-Based Lanthanide Complexes with Helical Chains
;
_journal_issue 12
_journal_name_full 'Crystal Growth &amp; Design'
_journal_page_first 5676
_journal_paper_doi 10.1021/cg201217a
_journal_volume 11
_journal_year 2011
_chemical_formula_moiety 'C46 H46 N14 O2 Sm W, 2(H2 O)'
_chemical_formula_sum 'C46 H50 N14 O4 Sm W'
_chemical_formula_weight 1197.20
_chemical_name_systematic
; 
 ? 
;
_space_group_IT_number 14
_symmetry_cell_setting monoclinic
_symmetry_space_group_name_Hall '-P 2ybc'
_symmetry_space_group_name_H-M 'P 1 21/c 1'
_atom_sites_solution_hydrogens geom
_atom_sites_solution_primary direct
_atom_sites_solution_secondary difmap
_audit_creation_method SHELXL-97
_cell_angle_alpha 90.00
_cell_angle_beta 123.397(3)
_cell_angle_gamma 90.00
_cell_formula_units_Z 4
_cell_length_a 15.2890(15)
_cell_length_b 20.5000(16)
_cell_length_c 21.7150(12)
_cell_measurement_reflns_used 3674
_cell_measurement_temperature 173(2)
_cell_measurement_theta_max 21.44
_cell_measurement_theta_min 2.15
_cell_volume 5682.2(8)
_computing_cell_refinement SMART
_computing_data_collection 'SMART (Bruker, 2000)'
_computing_data_reduction 'SAINT (Bruker, 2000)'
_computing_molecular_graphics SHELXTL
_computing_publication_material SHELXTL
_computing_structure_refinement SHELXTL
_computing_structure_solution 'SHELXTL (Bruker, 2000)'
_diffrn_ambient_temperature 173(2)
_diffrn_measured_fraction_theta_full 1.000
_diffrn_measured_fraction_theta_max 1.000
_diffrn_measurement_device_type 'Bruker Smart Aepex CCD'
_diffrn_measurement_method 'phi and omega scans'
_diffrn_radiation_monochromator graphite
_diffrn_radiation_source 'sealed tube'
_diffrn_radiation_type MoK\a
_diffrn_radiation_wavelength 0.71073
_diffrn_reflns_av_R_equivalents 0.0800
_diffrn_reflns_av_sigmaI/netI 0.0758
_diffrn_reflns_limit_h_max 18
_diffrn_reflns_limit_h_min -18
_diffrn_reflns_limit_k_max 25
_diffrn_reflns_limit_k_min -23
_diffrn_reflns_limit_l_max 26
_diffrn_reflns_limit_l_min -26
_diffrn_reflns_number 42733
_diffrn_reflns_theta_full 26.00
_diffrn_reflns_theta_max 26.00
_diffrn_reflns_theta_min 1.50
_exptl_absorpt_coefficient_mu 3.095
_exptl_absorpt_correction_T_max 0.5492
_exptl_absorpt_correction_T_min 0.4778
_exptl_absorpt_correction_type multi-scan
_exptl_absorpt_process_details 'SADABS; Bruker, 2000'
_exptl_crystal_colour orange
_exptl_crystal_density_diffrn 1.399
_exptl_crystal_density_method 'not measured'
_exptl_crystal_description block
_exptl_crystal_F_000 2368
_exptl_crystal_size_max 0.21
_exptl_crystal_size_mid 0.18
_exptl_crystal_size_min 0.14
_refine_diff_density_max 1.097
_refine_diff_density_min -1.107
_refine_diff_density_rms 0.134
_refine_ls_extinction_method none
_refine_ls_goodness_of_fit_ref 1.036
_refine_ls_hydrogen_treatment constr
_refine_ls_matrix_type fullcycle
_refine_ls_number_parameters 643
_refine_ls_number_reflns 11161
_refine_ls_number_restraints 0
_refine_ls_restrained_S_all 1.036
_refine_ls_R_factor_all 0.0783
_refine_ls_R_factor_gt 0.0532
_refine_ls_shift/su_max 0.000
_refine_ls_shift/su_mean 0.000
_refine_ls_structure_factor_coef Fsqd
_refine_ls_weighting_details 'calc w=1/[\s^2^(Fo^2^)+(0.06P)^2^+1.99P] where P=(Fo^2^+2Fc^2^)/3'
_refine_ls_weighting_scheme calc
_refine_ls_wR_factor_gt 0.1148
_refine_ls_wR_factor_ref 0.1211
_reflns_number_gt 7966
_reflns_number_total 11161
_reflns_threshold_expression >2sigma(I)
_cod_data_source_file cg201217a_si_004.cif
_cod_data_source_block yah130
_cod_depositor_comments
;
The following automatic conversions were performed:

'_symmetry_cell_setting' value 'Monoclinic' changed to 'monoclinic'
according to /home/saulius/struct/CIF-dictionaries/cif_core.dic
dictionary named 'cif_core.dic' version 2.4.1 from 2010-06-29.

Automatic conversion script
Id: cif_fix_values 1715 2011-07-08 13:25:40Z adriana 
;
_cod_original_sg_symbol_H-M P2(1)/c
_cod_database_code 4501403

loop_
_symmetry_equiv_pos_as_xyz
'x, y, z'
'-x, y+1/2, -z+1/2'
'-x, -y, -z'
'x, -y-1/2, z-1/2'

loop_
_atom_site_label
_atom_site_type_symbol
_atom_site_fract_x
_atom_site_fract_y
_atom_site_fract_z
_atom_site_U_iso_or_equiv
_atom_site_adp_type
_atom_site_occupancy
_atom_site_symmetry_multiplicity
_atom_site_calc_flag
_atom_site_refinement_flags
C1 C 0.9910(5) 0.2604(3) 0.6861(4) 0.0443(16) Uani 1 1 d .
C2 C 1.1968(6) 0.2266(4) 0.7317(4) 0.0513(18) Uani 1 1 d .
C3 C 1.0266(6) 0.1934(4) 0.6004(3) 0.0470(17) Uani 1 1 d .
C4 C 1.1655(6) 0.1047(3) 0.6888(4) 0.0462(17) Uani 1 1 d .
C5 C 0.9563(6) 0.0934(4) 0.6326(4) 0.0438(16) Uani 1 1 d .
C6 C 1.1179(6) 0.0783(3) 0.7775(3) 0.0461(17) Uani 1 1 d .
C7 C 0.9507(5) 0.1566(4) 0.7356(4) 0.0420(15) Uani 1 1 d .
C8 C 1.1496(5) 0.2028(3) 0.8227(4) 0.0364(14) Uani 1 1 d .
C9 C 0.6988(6) 0.2880(4) 0.6069(4) 0.0518(18) Uani 1 1 d .
H9 H 0.7576 0.2758 0.6539 0.062 Uiso 1 1 calc R
C10 C 0.6208(6) 0.2423(4) 0.5646(5) 0.058(2) Uani 1 1 d .
C11 C 0.5336(6) 0.2613(4) 0.4956(4) 0.0496(18) Uani 1 1 d .
C12 C 0.5253(6) 0.3261(4) 0.4687(4) 0.0516(18) Uani 1 1 d .
C13 C 0.4376(7) 0.3494(4) 0.4008(5) 0.061(2) Uani 1 1 d .
H13 H 0.3817 0.3205 0.3696 0.073 Uiso 1 1 calc R
C14 C 0.4328(7) 0.4124(4) 0.3802(4) 0.058(2) Uani 1 1 d .
H14 H 0.3745 0.4270 0.3342 0.069 Uiso 1 1 calc R
C15 C 0.5144(6) 0.4567(4) 0.4269(4) 0.0528(19) Uani 1 1 d .
C16 C 0.5126(6) 0.5252(4) 0.4027(4) 0.0481(17) Uani 1 1 d .
C17 C 0.5955(6) 0.5640(4) 0.4515(4) 0.0461(17) Uani 1 1 d .
C18 C 0.6765(5) 0.5373(4) 0.5160(4) 0.0444(16) Uani 1 1 d .
H18 H 0.7330 0.5654 0.5483 0.053 Uiso 1 1 calc R
C19 C 0.5997(6) 0.4349(4) 0.4914(4) 0.0511(18) Uani 1 1 d .
C20 C 0.6055(6) 0.3697(4) 0.5139(4) 0.0517(19) Uani 1 1 d .
C21 C 0.6356(6) 0.1732(3) 0.6005(4) 0.0490(18) Uani 1 1 d .
H21A H 0.7051 0.1706 0.6465 0.073 Uiso 1 1 calc R
H21B H 0.6294 0.1395 0.5663 0.073 Uiso 1 1 calc R
H21C H 0.5817 0.1664 0.6110 0.073 Uiso 1 1 calc R
C22 C 0.4479(7) 0.2083(5) 0.4487(5) 0.067(2) Uani 1 1 d .
H22A H 0.4670 0.1674 0.4765 0.101 Uiso 1 1 calc R
H22B H 0.4433 0.2012 0.4023 0.101 Uiso 1 1 calc R
H22C H 0.3800 0.2234 0.4379 0.101 Uiso 1 1 calc R
C23 C 0.4196(7) 0.5485(4) 0.3339(5) 0.063(2) Uani 1 1 d .
H23B H 0.3567 0.5297 0.3284 0.095 Uiso 1 1 calc R
H23C H 0.4236 0.5354 0.2922 0.095 Uiso 1 1 calc R
H23A H 0.4163 0.5962 0.3353 0.095 Uiso 1 1 calc R
C24 C 0.6017(6) 0.6383(4) 0.4386(4) 0.0543(19) Uani 1 1 d .
H24A H 0.5375 0.6599 0.4278 0.081 Uiso 1 1 calc R
H24B H 0.6091 0.6441 0.3969 0.081 Uiso 1 1 calc R
H24C H 0.6623 0.6575 0.4830 0.081 Uiso 1 1 calc R
C25 C 0.9392(7) 0.5513(3) 0.5749(4) 0.0532(19) Uani 1 1 d .
H25 H 0.9703 0.5637 0.6249 0.064 Uiso 1 1 calc R
C26 C 0.9359(5) 0.5967(3) 0.5274(4) 0.0384(15) Uani 1 1 d .
C27 C 0.8917(6) 0.5833(4) 0.4572(4) 0.0534(19) Uani 1 1 d .
C28 C 0.8475(5) 0.5164(4) 0.4317(4) 0.0451(16) Uani 1 1 d .
C29 C 0.8073(7) 0.4958(4) 0.3594(4) 0.055(2) Uani 1 1 d .
H29 H 0.8039 0.5250 0.3242 0.066 Uiso 1 1 calc R
C30 C 0.7713(8) 0.4297(4) 0.3393(4) 0.060(2) Uani 1 1 d .
H30 H 0.7438 0.4148 0.2905 0.072 Uiso 1 1 calc R
C31 C 0.7770(7) 0.3879(4) 0.3914(4) 0.0548(19) Uani 1 1 d .
C32 C 0.7407(6) 0.3205(4) 0.3731(5) 0.060(2) Uani 1 1 d .
C33 C 0.7530(8) 0.2822(4) 0.4287(5) 0.066(2) Uani 1 1 d .
C34 C 0.7902(7) 0.3077(4) 0.4931(4) 0.0505(19) Uani 1 1 d .
H34 H 0.7926 0.2800 0.5291 0.061 Uiso 1 1 calc R
C35 C 0.8191(5) 0.4096(3) 0.4633(3) 0.0326(13) Uani 1 1 d .
C36 C 0.8546(5) 0.4733(3) 0.4838(4) 0.0390(15) Uani 1 1 d .
C37 C 0.9767(6) 0.6678(4) 0.5598(4) 0.0499(17) Uani 1 1 d .
H37A H 0.9172 0.6980 0.5382 0.075 Uiso 1 1 calc R
H37B H 1.0266 0.6823 0.5478 0.075 Uiso 1 1 calc R
H37C H 1.0113 0.6669 0.6135 0.075 Uiso 1 1 calc R
C38 C 0.8814(7) 0.6324(4) 0.4009(4) 0.057(2) Uani 1 1 d .
H38A H 0.8556 0.6740 0.4072 0.085 Uiso 1 1 calc R
H38B H 0.8318 0.6158 0.3510 0.085 Uiso 1 1 calc R
H38C H 0.9499 0.6390 0.4081 0.085 Uiso 1 1 calc R
C39 C 0.7054(7) 0.2889(5) 0.2982(5) 0.068(2) Uani 1 1 d .
H39B H 0.6629 0.3200 0.2583 0.101 Uiso 1 1 calc R
H39C H 0.6638 0.2498 0.2908 0.101 Uiso 1 1 calc R
H39A H 0.7672 0.2767 0.2979 0.101 Uiso 1 1 calc R
C40 C 0.7219(6) 0.2073(4) 0.4132(4) 0.0509(18) Uani 1 1 d .
H40A H 0.7231 0.1885 0.4552 0.076 Uiso 1 1 calc R
H40B H 0.7719 0.1841 0.4063 0.076 Uiso 1 1 calc R
H40C H 0.6513 0.2031 0.3685 0.076 Uiso 1 1 calc R
C41 C 1.1167(6) 0.4772(4) 0.7737(4) 0.0435(16) Uani 1 1 d .
H41 H 1.1068 0.5226 0.7759 0.052 Uiso 1 1 calc R
C42 C 1.2113(7) 0.3838(5) 0.8303(5) 0.072(3) Uani 1 1 d .
H42A H 1.2811 0.3702 0.8435 0.108 Uiso 1 1 calc R
H42B H 1.1579 0.3629 0.7838 0.108 Uiso 1 1 calc R
H42C H 1.2011 0.3707 0.8693 0.108 Uiso 1 1 calc R
C43 C 1.2871(7) 0.4974(5) 0.8774(4) 0.067(3) Uani 1 1 d .
H43B H 1.3266 0.5145 0.8576 0.101 Uiso 1 1 calc R
H43C H 1.3344 0.4733 0.9230 0.101 Uiso 1 1 calc R
H43A H 1.2555 0.5337 0.8879 0.101 Uiso 1 1 calc R
C44 C 0.8881(6) 0.4241(4) 0.8055(4) 0.0494(18) Uani 1 1 d .
H44 H 0.8713 0.4685 0.8069 0.059 Uiso 1 1 calc R
C45 C 0.9838(7) 0.3299(4) 0.8756(5) 0.058(2) Uani 1 1 d .
H45A H 1.0515 0.3333 0.8808 0.087 Uiso 1 1 calc R
H45B H 0.9370 0.3017 0.8335 0.087 Uiso 1 1 calc R
H45C H 0.9941 0.3111 0.9206 0.087 Uiso 1 1 calc R
C46 C 0.9687(7) 0.4280(4) 0.9338(4) 0.063(2) Uani 1 1 d .
H46B H 1.0190 0.4014 0.9764 0.094 Uiso 1 1 calc R
H46C H 0.9060 0.4352 0.9347 0.094 Uiso 1 1 calc R
H46A H 1.0006 0.4701 0.9359 0.094 Uiso 1 1 calc R
N1 N 0.9464(5) 0.3086(3) 0.6711(3) 0.0471(14) Uani 1 1 d .
N2 N 1.2631(5) 0.2582(4) 0.7398(3) 0.0534(16) Uani 1 1 d .
N3 N 1.0010(5) 0.2103(3) 0.5408(3) 0.0484(14) Uani 1 1 d .
N4 N 1.2081(5) 0.0740(3) 0.6748(3) 0.0500(15) Uani 1 1 d .
N5 N 0.8996(5) 0.0566(3) 0.5932(3) 0.0494(15) Uani 1 1 d .
N6 N 1.1365(5) 0.0330(3) 0.8106(3) 0.0447(14) Uani 1 1 d .
N7 N 0.8876(5) 0.1490(3) 0.7467(3) 0.0481(14) Uani 1 1 d .
N8 N 1.1893(5) 0.2235(3) 0.8802(3) 0.0490(15) Uani 1 1 d .
N9 N 0.6921(4) 0.3496(3) 0.5822(3) 0.0445(13) Uani 1 1 d .
N10 N 0.6832(4) 0.4756(3) 0.5374(3) 0.0418(13) Uani 1 1 d .
N11 N 0.9017(5) 0.4910(3) 0.5558(3) 0.0481(14) Uani 1 1 d .
N12 N 0.8265(4) 0.3699(3) 0.5152(3) 0.0411(12) Uani 1 1 d .
N13 N 1.2022(5) 0.4526(4) 0.8218(3) 0.0577(17) Uani 1 1 d .
N14 N 0.9386(5) 0.3929(3) 0.8636(3) 0.0471(15) Uani 1 1 d .
O1 O 1.0394(4) 0.4428(3) 0.7199(3) 0.0531(13) Uani 1 1 d .
O2 O 0.8564(4) 0.3966(2) 0.7404(3) 0.0412(10) Uani 1 1 d .
O1W O 0.2901(12) 0.5340(9) 0.0670(8) 0.072(4) Uani 0.40 1 d P
H1WD H 0.3360 0.5160 0.1075 0.087 Uiso 0.40 1 d PR
H1WA H 0.2743 0.5712 0.0757 0.108 Uiso 0.40 1 d PR
O2W O 0.4791(12) 0.4367(7) 0.7942(7) 0.062(4) Uani 0.40 1 d P
H2WA H 0.5006 0.4287 0.8388 0.075 Uiso 0.40 1 d PR
H2WC H 0.4196 0.4190 0.7657 0.075 Uiso 0.40 1 d PR
O3W O 0.2751(17) 0.3146(11) 0.0643(11) 0.084(7) Uani 0.30 1 d P
H3WA H 0.2536 0.2769 0.0456 0.101 Uiso 0.30 1 d PR
H3WC H 0.2952 0.3351 0.0402 0.101 Uiso 0.30 1 d PR
O4W O 0.2073(13) 0.4750(9) -0.0039(9) 0.058(5) Uani 0.30 1 d P
H4WA H 0.1588 0.4873 -0.0469 0.070 Uiso 0.30 1 d PR
H4WC H 0.2291 0.4370 0.0134 0.070 Uiso 0.30 1 d PR
O5W O 0.4623(11) 0.5524(10) 0.0392(9) 0.055(5) Uani 0.30 1 d P
H5WB H 0.4965 0.5332 0.0807 0.066 Uiso 0.30 1 d PR
H5WC H 0.4146 0.5759 0.0365 0.066 Uiso 0.30 1 d PR
O6W O 0.4503(14) 0.3144(9) 0.1675(11) 0.062(5) Uani 0.30 1 d P
H6WD H 0.4213 0.3514 0.1605 0.075 Uiso 0.30 1 d PR
H6WB H 0.4982 0.3098 0.2129 0.075 Uiso 0.30 1 d PR
Sm1 Sm 0.86121(2) 0.420218(16) 0.636466(18) 0.03542(9) Uani 1 1 d .
W1 W 1.06980(2) 0.165531(13) 0.708555(14) 0.03444(8) Uani 1 1 d .

loop_
_atom_site_aniso_label
_atom_site_aniso_U_11
_atom_site_aniso_U_22
_atom_site_aniso_U_33
_atom_site_aniso_U_23
_atom_site_aniso_U_13
_atom_site_aniso_U_12
C1 0.043(4) 0.023(3) 0.050(4) 0.009(3) 0.015(3) -0.004(3)
C2 0.048(4) 0.052(5) 0.055(5) 0.014(4) 0.030(4) 0.006(3)
C3 0.058(4) 0.046(4) 0.022(3) -0.009(3) 0.014(3) -0.013(3)
C4 0.059(4) 0.026(3) 0.046(4) 0.019(3) 0.024(4) 0.019(3)
C5 0.056(4) 0.037(4) 0.036(4) 0.005(3) 0.024(3) 0.007(3)
C6 0.058(4) 0.034(4) 0.021(3) -0.007(3) 0.006(3) -0.018(3)
C7 0.044(4) 0.041(4) 0.041(4) 0.003(3) 0.024(3) 0.012(3)
C8 0.040(3) 0.039(4) 0.038(3) -0.002(3) 0.026(3) 0.001(3)
C9 0.053(4) 0.052(5) 0.038(4) 0.003(3) 0.017(3) -0.009(4)
C10 0.040(4) 0.057(5) 0.055(5) 0.011(4) 0.013(4) -0.013(4)
C11 0.048(4) 0.050(5) 0.037(4) -0.007(3) 0.014(3) -0.005(3)
C12 0.054(5) 0.048(5) 0.048(4) -0.005(4) 0.025(4) -0.010(3)
C13 0.057(5) 0.037(4) 0.049(4) 0.008(4) 0.004(4) -0.004(4)
C14 0.055(5) 0.046(5) 0.046(4) 0.011(4) 0.011(4) -0.001(4)
C15 0.056(5) 0.049(5) 0.033(4) 0.008(3) 0.011(3) 0.005(4)
C16 0.045(4) 0.038(4) 0.033(3) 0.008(3) 0.004(3) 0.009(3)
C17 0.048(4) 0.051(4) 0.038(4) 0.016(3) 0.023(3) 0.003(3)
C18 0.035(3) 0.047(4) 0.045(4) 0.008(3) 0.019(3) -0.003(3)
C19 0.045(4) 0.054(5) 0.038(4) -0.009(3) 0.013(3) -0.003(3)
C20 0.057(5) 0.047(4) 0.040(4) -0.015(3) 0.020(4) 0.013(3)
C21 0.050(4) 0.041(4) 0.035(3) 0.007(3) 0.011(3) -0.022(3)
C22 0.048(5) 0.068(6) 0.059(5) -0.021(5) 0.012(4) -0.025(4)
C23 0.054(5) 0.055(5) 0.048(4) 0.003(4) 0.007(4) 0.020(4)
C24 0.050(4) 0.049(5) 0.050(4) 0.016(4) 0.019(4) 0.013(3)
C25 0.069(5) 0.023(4) 0.040(4) -0.004(3) 0.012(4) 0.001(3)
C26 0.037(3) 0.036(4) 0.037(4) 0.009(3) 0.017(3) 0.008(3)
C27 0.057(5) 0.048(5) 0.043(4) 0.020(4) 0.019(4) 0.009(4)
C28 0.035(4) 0.044(4) 0.046(4) 0.000(3) 0.016(3) -0.006(3)
C29 0.070(5) 0.037(4) 0.048(4) -0.007(3) 0.027(4) -0.025(4)
C30 0.095(7) 0.029(4) 0.034(4) -0.015(3) 0.022(4) -0.024(4)
C31 0.065(5) 0.048(5) 0.042(4) -0.003(4) 0.023(4) -0.010(4)
C32 0.034(4) 0.069(6) 0.051(5) 0.004(4) 0.008(4) -0.023(4)
C33 0.079(6) 0.044(5) 0.049(5) -0.004(4) 0.017(4) -0.021(4)
C34 0.067(5) 0.039(4) 0.049(4) -0.007(3) 0.035(4) -0.024(4)
C35 0.043(3) 0.021(3) 0.030(3) -0.002(2) 0.018(3) 0.004(2)
C36 0.040(4) 0.030(3) 0.047(4) -0.011(3) 0.025(3) -0.003(3)
C37 0.054(4) 0.038(4) 0.049(4) -0.005(3) 0.023(4) 0.003(3)
C38 0.059(5) 0.062(5) 0.042(4) -0.001(4) 0.023(4) -0.012(4)
C39 0.042(4) 0.083(7) 0.052(5) -0.005(5) 0.010(4) -0.012(4)
C40 0.058(5) 0.046(4) 0.030(3) -0.023(3) 0.012(3) -0.009(4)
C41 0.047(4) 0.041(4) 0.038(4) 0.009(3) 0.020(3) 0.006(3)
C42 0.058(5) 0.073(6) 0.046(5) 0.007(4) 0.003(4) 0.019(5)
C43 0.055(5) 0.074(6) 0.032(4) 0.029(4) -0.002(4) -0.006(4)
C44 0.046(4) 0.054(5) 0.033(3) 0.005(3) 0.013(3) 0.022(3)
C45 0.052(5) 0.051(5) 0.060(5) 0.016(4) 0.025(4) 0.012(4)
C46 0.059(5) 0.060(6) 0.043(4) -0.009(4) 0.012(4) -0.008(4)
N1 0.054(4) 0.038(3) 0.047(3) 0.008(3) 0.026(3) 0.009(3)
N2 0.059(4) 0.071(5) 0.051(4) -0.005(3) 0.043(3) -0.015(3)
N3 0.054(4) 0.037(3) 0.043(3) 0.002(3) 0.019(3) -0.004(3)
N4 0.038(3) 0.065(4) 0.036(3) 0.015(3) 0.013(3) 0.018(3)
N5 0.050(4) 0.058(4) 0.040(3) 0.005(3) 0.024(3) 0.007(3)
N6 0.061(4) 0.041(3) 0.030(3) 0.009(2) 0.024(3) -0.006(3)
N7 0.043(3) 0.043(3) 0.045(3) -0.017(3) 0.015(3) -0.017(3)
N8 0.045(3) 0.046(4) 0.040(3) -0.016(3) 0.013(3) -0.017(3)
N9 0.038(3) 0.042(3) 0.040(3) 0.013(3) 0.013(3) 0.005(2)
N10 0.037(3) 0.032(3) 0.037(3) 0.002(2) 0.008(3) -0.009(2)
N11 0.058(4) 0.024(3) 0.055(4) -0.001(3) 0.026(3) 0.007(2)
N12 0.047(3) 0.031(3) 0.030(3) -0.007(2) 0.012(3) -0.005(2)
N13 0.035(3) 0.068(5) 0.040(3) -0.008(3) 0.002(3) 0.010(3)
N14 0.058(4) 0.057(4) 0.033(3) 0.021(3) 0.030(3) 0.014(3)
O1 0.032(2) 0.045(3) 0.061(3) -0.005(3) 0.012(2) 0.001(2)
O2 0.043(3) 0.030(2) 0.047(3) 0.000(2) 0.022(2) -0.0002(19)
O1W 0.060(9) 0.108(13) 0.065(9) 0.010(9) 0.045(8) 0.007(9)
O2W 0.083(10) 0.061(9) 0.035(7) -0.013(6) 0.027(7) -0.001(8)
O3W 0.071(14) 0.082(16) 0.060(12) -0.056(12) 0.011(11) -0.025(11)
O4W 0.036(9) 0.052(11) 0.049(10) 0.009(9) -0.001(8) -0.013(8)
O5W 0.018(7) 0.094(14) 0.046(9) -0.016(9) 0.014(7) -0.015(8)
O6W 0.044(10) 0.052(11) 0.070(12) 0.020(9) 0.018(9) -0.018(8)
Sm1 0.03149(17) 0.02983(18) 0.03580(17) -0.00074(13) 0.01273(14) 0.00063(12)
W1 0.03941(15) 0.02942(14) 0.03289(14) 0.00372(10) 0.01888(12) 0.00176(10)

loop_
_atom_type_symbol
_atom_type_description
_atom_type_scat_dispersion_real
_atom_type_scat_dispersion_imag
_atom_type_scat_source
C C 0.0033 0.0016 'International Tables Vol C Tables 4.2.6.8 and 6.1.1.4'
H H 0.0000 0.0000 'International Tables Vol C Tables 4.2.6.8 and 6.1.1.4'
N N 0.0061 0.0033 'International Tables Vol C Tables 4.2.6.8 and 6.1.1.4'
O O 0.0106 0.0060 'International Tables Vol C Tables 4.2.6.8 and 6.1.1.4'
W W -0.8490 6.8722 'International Tables Vol C Tables 4.2.6.8 and 6.1.1.4'
Sm Sm -0.1638 3.4418 'International Tables Vol C Tables 4.2.6.8 and 6.1.1.4'

loop_
_geom_angle_atom_site_label_1
_geom_angle_atom_site_label_2
_geom_angle_atom_site_label_3
_geom_angle
_geom_angle_site_symmetry_1
_geom_angle_site_symmetry_3
N1 C1 W1 176.7(6) . .
N2 C2 W1 175.8(6) . .
N3 C3 W1 178.0(7) . .
N4 C4 W1 175.6(6) . .
N5 C5 W1 178.5(5) . .
N6 C6 W1 176.0(6) . .
N7 C7 W1 175.9(6) . .
N8 C8 W1 178.2(5) . .
N9 C9 C10 121.1(7) . .
N9 C9 H9 119.5 . .
C10 C9 H9 119.5 . .
C9 C10 C11 118.8(8) . .
C9 C10 C21 116.2(7) . .
C11 C10 C21 124.9(7) . .
C10 C11 C12 120.8(7) . .
C10 C11 C22 117.6(7) . .
C12 C11 C22 121.6(7) . .
C20 C12 C13 118.5(7) . .
C20 C12 C11 117.6(7) . .
C13 C12 C11 123.8(7) . .
C14 C13 C12 120.7(8) . .
C14 C13 H13 119.7 . .
C12 C13 H13 119.7 . .
C13 C14 C15 120.5(7) . .
C13 C14 H14 119.8 . .
C15 C14 H14 119.8 . .
C19 C15 C14 119.5(8) . .
C19 C15 C16 119.5(7) . .
C14 C15 C16 120.7(7) . .
C17 C16 C23 124.3(7) . .
C17 C16 C15 116.3(6) . .
C23 C16 C15 119.1(7) . .
C16 C17 C18 119.2(7) . .
C16 C17 C24 123.3(7) . .
C18 C17 C24 117.5(7) . .
N10 C18 C17 126.0(7) . .
N10 C18 H18 117.0 . .
C17 C18 H18 117.0 . .
C15 C19 N10 121.6(7) . .
C15 C19 C20 120.7(7) . .
N10 C19 C20 117.7(6) . .
C12 C20 N9 120.6(7) . .
C12 C20 C19 120.1(7) . .
N9 C20 C19 119.3(7) . .
C10 C21 H21A 109.5 . .
C10 C21 H21B 109.5 . .
H21A C21 H21B 109.5 . .
C10 C21 H21C 109.5 . .
H21A C21 H21C 109.5 . .
H21B C21 H21C 109.5 . .
C11 C22 H22A 109.5 . .
C11 C22 H22B 109.5 . .
H22A C22 H22B 109.5 . .
C11 C22 H22C 109.5 . .
H22A C22 H22C 109.5 . .
H22B C22 H22C 109.5 . .
C16 C23 H23B 109.5 . .
C16 C23 H23C 109.5 . .
H23B C23 H23C 109.5 . .
C16 C23 H23A 109.5 . .
H23B C23 H23A 109.5 . .
H23C C23 H23A 109.5 . .
C17 C24 H24A 109.5 . .
C17 C24 H24B 109.5 . .
H24A C24 H24B 109.5 . .
C17 C24 H24C 109.5 . .
H24A C24 H24C 109.5 . .
H24B C24 H24C 109.5 . .
N11 C25 C26 124.4(7) . .
N11 C25 H25 117.8 . .
C26 C25 H25 117.8 . .
C27 C26 C25 120.9(7) . .
C27 C26 C37 122.2(6) . .
C25 C26 C37 116.5(6) . .
C26 C27 C28 117.5(7) . .
C26 C27 C38 123.6(8) . .
C28 C27 C38 118.9(7) . .
C36 C28 C29 120.6(7) . .
C36 C28 C27 117.7(6) . .
C29 C28 C27 121.5(6) . .
C28 C29 C30 118.9(7) . .
C28 C29 H29 120.5 . .
C30 C29 H29 120.5 . .
C31 C30 C29 119.7(7) . .
C31 C30 H30 120.2 . .
C29 C30 H30 120.2 . .
C30 C31 C35 120.0(7) . .
C30 C31 C32 121.4(7) . .
C35 C31 C32 118.6(7) . .
C33 C32 C31 117.3(8) . .
C33 C32 C39 119.1(8) . .
C31 C32 C39 122.9(7) . .
C34 C33 C32 119.2(8) . .
C34 C33 C40 121.4(7) . .
C32 C33 C40 119.4(8) . .
C33 C34 N12 127.3(7) . .
C33 C34 H34 116.3 . .
N12 C34 H34 116.3 . .
N12 C35 C36 117.6(5) . .
N12 C35 C31 121.3(6) . .
C36 C35 C31 121.1(6) . .
N11 C36 C28 121.3(6) . .
N11 C36 C35 119.0(6) . .
C28 C36 C35 119.6(6) . .
C26 C37 H37A 109.5 . .
C26 C37 H37B 109.5 . .
H37A C37 H37B 109.5 . .
C26 C37 H37C 109.5 . .
H37A C37 H37C 109.5 . .
H37B C37 H37C 109.5 . .
C27 C38 H38A 109.5 . .
C27 C38 H38B 109.5 . .
H38A C38 H38B 109.5 . .
C27 C38 H38C 109.5 . .
H38A C38 H38C 109.5 . .
H38B C38 H38C 109.5 . .
C32 C39 H39B 109.5 . .
C32 C39 H39C 109.5 . .
H39B C39 H39C 109.5 . .
C32 C39 H39A 109.5 . .
H39B C39 H39A 109.5 . .
H39C C39 H39A 109.5 . .
C33 C40 H40A 109.5 . .
C33 C40 H40B 109.5 . .
H40A C40 H40B 109.5 . .
C33 C40 H40C 109.5 . .
H40A C40 H40C 109.5 . .
H40B C40 H40C 109.5 . .
N13 C41 O1 122.9(6) . .
N13 C41 H41 118.5 . .
O1 C41 H41 118.5 . .
N13 C42 H42A 109.5 . .
N13 C42 H42B 109.5 . .
H42A C42 H42B 109.5 . .
N13 C42 H42C 109.5 . .
H42A C42 H42C 109.5 . .
H42B C42 H42C 109.5 . .
N13 C43 H43B 109.5 . .
N13 C43 H43C 109.5 . .
H43B C43 H43C 109.5 . .
N13 C43 H43A 109.5 . .
H43B C43 H43A 109.5 . .
H43C C43 H43A 109.5 . .
N14 C44 O2 121.3(6) . .
N14 C44 H44 119.3 . .
O2 C44 H44 119.3 . .
N14 C45 H45A 109.5 . .
N14 C45 H45B 109.5 . .
H45A C45 H45B 109.5 . .
N14 C45 H45C 109.5 . .
H45A C45 H45C 109.5 . .
H45B C45 H45C 109.5 . .
N14 C46 H46B 109.5 . .
N14 C46 H46C 109.5 . .
H46B C46 H46C 109.5 . .
N14 C46 H46A 109.5 . .
H46B C46 H46A 109.5 . .
H46C C46 H46A 109.5 . .
C1 N1 Sm1 174.4(5) . .
C6 N6 Sm1 167.2(5) . 2_746
C9 N9 C20 121.1(5) . .
C9 N9 Sm1 119.9(3) . .
C20 N9 Sm1 116.0(4) . .
C18 N10 C19 117.2(5) . .
C18 N10 Sm1 122.9(3) . .
C19 N10 Sm1 117.3(3) . .
C25 N11 C36 118.2(5) . .
C25 N11 Sm1 122.0(4) . .
C36 N11 Sm1 117.0(3) . .
C35 N12 C34 116.2(4) . .
C35 N12 Sm1 119.0(3) . .
C34 N12 Sm1 122.9(3) . .
C41 N13 C42 119.5(5) . .
C41 N13 C43 118.0(5) . .
C42 N13 C43 121.6(5) . .
C44 N14 C45 128.6(5) . .
C44 N14 C46 117.3(5) . .
C45 N14 C46 113.7(5) . .
C41 O1 Sm1 152.3(3) . .
C44 O2 Sm1 137.9(4) . .
O4W O1W H1WD 112.4 . .
O4W O1W H1WA 129.4 . .
H1WD O1W H1WA 109.5 . .
H2WA O2W H2WC 109.5 . .
H3WA O3W H3WC 109.5 . .
O1W O4W H4WA 120.8 . .
O1W O4W H4WC 108.4 . .
H4WA O4W H4WC 130.7 . .
H5WB O5W H5WC 109.8 . .
H6WD O6W H6WB 109.7 . .
O1 Sm1 O2 86.33(18) . .
O1 Sm1 N1 76.13(19) . .
O2 Sm1 N1 79.13(17) . .
O1 Sm1 N6 75.68(19) . 2_756
O2 Sm1 N6 75.88(17) . 2_756
N1 Sm1 N6 143.18(19) . 2_756
O1 Sm1 N12 111.38(19) . .
O2 Sm1 N12 142.69(17) . .
N1 Sm1 N12 74.13(19) . .
N6 Sm1 N12 139.02(18) 2_756 .
O1 Sm1 N11 78.7(2) . .
O2 Sm1 N11 155.25(17) . .
N1 Sm1 N11 115.49(19) . .
N6 Sm1 N11 81.35(18) 2_756 .
N12 Sm1 N11 61.96(18) . .
O1 Sm1 N9 154.20(18) . .
O2 Sm1 N9 76.86(17) . .
N1 Sm1 N9 81.5(2) . .
N6 Sm1 N9 117.8(2) 2_756 .
N12 Sm1 N9 73.90(18) . .
N11 Sm1 N9 123.32(19) . .
O1 Sm1 N10 142.07(18) . .
O2 Sm1 N10 108.05(17) . .
N1 Sm1 N10 140.02(19) . .
N6 Sm1 N10 74.33(18) 2_756 .
N12 Sm1 N10 78.47(18) . .
N11 Sm1 N10 74.33(18) . .
N9 Sm1 N10 63.06(17) . .
C2 W1 C4 75.7(3) . .
C2 W1 C3 78.0(3) . .
C4 W1 C3 76.6(3) . .
C2 W1 C6 113.7(3) . .
C4 W1 C6 69.5(3) . .
C3 W1 C6 139.1(3) . .
C2 W1 C5 145.1(3) . .
C4 W1 C5 78.5(3) . .
C3 W1 C5 73.4(3) . .
C6 W1 C5 77.9(2) . .
C2 W1 C1 81.3(3) . .
C4 W1 C1 145.5(3) . .
C3 W1 C1 73.7(3) . .
C6 W1 C1 144.5(3) . .
C5 W1 C1 108.8(3) . .
C2 W1 C7 140.0(3) . .
C4 W1 C7 139.6(3) . .
C3 W1 C7 120.8(3) . .
C6 W1 C7 76.5(3) . .
C5 W1 C7 73.5(3) . .
C1 W1 C7 72.6(3) . .
C2 W1 C8 70.3(3) . .
C4 W1 C8 114.2(3) . .
C3 W1 C8 141.8(3) . .
C6 W1 C8 75.2(2) . .
C5 W1 C8 143.1(2) . .
C1 W1 C8 80.8(3) . .
C7 W1 C8 75.9(2) . .

loop_
_geom_bond_atom_site_label_1
_geom_bond_atom_site_label_2
_geom_bond_distance
_geom_bond_site_symmetry_2
C1 N1 1.140(7) .
C1 W1 2.197(7) .
C2 N2 1.131(8) .
C2 W1 2.126(8) .
C3 N3 1.181(7) .
C3 W1 2.137(7) .
C4 N4 1.064(7) .
C4 W1 2.137(7) .
C5 N5 1.111(8) .
C5 W1 2.184(8) .
C6 N6 1.111(7) .
C6 W1 2.183(7) .
C7 N7 1.126(7) .
C7 W1 2.207(7) .
C8 N8 1.127(6) .
C8 W1 2.211(6) .
C9 N9 1.354(8) .
C9 C10 1.392(11) .
C9 H9 0.9500 .
C10 C11 1.405(11) .
C10 C21 1.571(10) .
C11 C12 1.429(11) .
C11 C22 1.570(10) .
C12 C20 1.393(11) .
C12 C13 1.423(11) .
C13 C14 1.356(11) .
C13 H13 0.9500 .
C14 C15 1.420(11) .
C14 H14 0.9500 .
C15 C19 1.361(10) .
C15 C16 1.494(11) .
C16 C17 1.373(11) .
C16 C23 1.463(10) .
C17 C18 1.373(10) .
C17 C24 1.561(11) .
C18 N10 1.331(7) .
C18 H18 0.9500 .
C19 N10 1.386(8) .
C19 C20 1.408(12) .
C20 N9 1.400(8) .
C21 H21A 0.9800 .
C21 H21B 0.9800 .
C21 H21C 0.9800 .
C22 H22A 0.9800 .
C22 H22B 0.9800 .
C22 H22C 0.9800 .
C23 H23B 0.9800 .
C23 H23C 0.9800 .
C23 H23A 0.9800 .
C24 H24A 0.9800 .
C24 H24B 0.9800 .
C24 H24C 0.9800 .
C25 N11 1.328(7) .
C25 C26 1.371(10) .
C25 H25 0.9500 .
C26 C27 1.312(10) .
C26 C37 1.588(10) .
C27 C28 1.494(11) .
C27 C38 1.523(10) .
C28 C36 1.391(10) .
C28 C29 1.400(10) .
C29 C30 1.436(10) .
C29 H29 0.9500 .
C30 C31 1.384(11) .
C30 H30 0.9500 .
C31 C35 1.394(10) .
C31 C32 1.459(11) .
C32 C33 1.364(12) .
C32 C39 1.547(12) .
C33 C34 1.296(11) .
C33 C40 1.587(11) .
C34 N12 1.367(7) .
C34 H34 0.9500 .
C35 N12 1.343(6) .
C35 C36 1.391(9) .
C36 N11 1.362(7) .
C37 H37A 0.9800 .
C37 H37B 0.9800 .
C37 H37C 0.9800 .
C38 H38A 0.9800 .
C38 H38B 0.9800 .
C38 H38C 0.9800 .
C39 H39B 0.9800 .
C39 H39C 0.9800 .
C39 H39A 0.9800 .
C40 H40A 0.9800 .
C40 H40B 0.9800 .
C40 H40C 0.9800 .
C41 N13 1.245(7) .
C41 O1 1.317(7) .
C41 H41 0.9500 .
C42 N13 1.420(10) .
C42 H42A 0.9800 .
C42 H42B 0.9800 .
C42 H42C 0.9800 .
C43 N13 1.503(9) .
C43 H43B 0.9800 .
C43 H43C 0.9800 .
C43 H43A 0.9800 .
C44 N14 1.235(7) .
C44 O2 1.340(7) .
C44 H44 0.9500 .
C45 N14 1.421(8) .
C45 H45A 0.9800 .
C45 H45B 0.9800 .
C45 H45C 0.9800 .
C46 N14 1.510(8) .
C46 H46B 0.9800 .
C46 H46C 0.9800 .
C46 H46A 0.9800 .
N1 Sm1 2.534(6) .
N6 Sm1 2.575(6) 2_746
N9 Sm1 2.611(6) .
N10 Sm1 2.623(6) .
N11 Sm1 2.599(6) .
N12 Sm1 2.598(5) .
O1 Sm1 2.342(5) .
O2 Sm1 2.349(5) .
O1W O4W 1.81(2) .
O1W H1WD 0.8498 .
O1W H1WA 0.8502 .
O2W H2WA 0.8501 .
O2W H2WC 0.8500 .
O3W H3WA 0.8500 .
O3W H3WC 0.8500 .
O4W H4WA 0.8500 .
O4W H4WC 0.8499 .
O5W H5WB 0.8499 .
O5W H5WC 0.8501 .
O6W H6WD 0.8500 .
O6W H6WB 0.8501 .
Sm1 N6 2.575(6) 2_756

loop_
_geom_hbond_atom_site_label_D
_geom_hbond_atom_site_label_H
_geom_hbond_atom_site_label_A
_geom_hbond_distance_DH
_geom_hbond_distance_HA
_geom_hbond_distance_DA
_geom_hbond_angle_DHA
_geom_hbond_site_symmetry_A
O1W H1WD O2W 0.85 2.62 3.19(2) 126.1 3_666
O2W H2WA O5W 0.85 2.42 3.22(2) 158.2 3_666
O4W H4WA N5 0.85 1.68 2.40(2) 139.6 2_655
O5W H5WB O2W 0.85 2.60 3.22(2) 130.4 3_666
O5W H5WC O1W 0.85 2.49 3.03(2) 122.7 .

loop_
_geom_torsion_atom_site_label_1
_geom_torsion_atom_site_label_2
_geom_torsion_atom_site_label_3
_geom_torsion_atom_site_label_4
_geom_torsion
_geom_torsion_site_symmetry_4
N9 C9 C10 C11 -0.8(12) .
N9 C9 C10 C21 -178.0(7) .
C9 C10 C11 C12 0.7(13) .
C21 C10 C11 C12 177.7(8) .
C9 C10 C11 C22 179.0(8) .
C21 C10 C11 C22 -4.0(13) .
C10 C11 C12 C20 -1.2(12) .
C22 C11 C12 C20 -179.4(8) .
C10 C11 C12 C13 -177.5(9) .
C22 C11 C12 C13 4.3(13) .
C20 C12 C13 C14 0.8(13) .
C11 C12 C13 C14 177.1(9) .
C12 C13 C14 C15 -1.5(14) .
C13 C14 C15 C19 2.6(14) .
C13 C14 C15 C16 176.5(9) .
C19 C15 C16 C17 -5.5(12) .
C14 C15 C16 C17 -179.4(8) .
C19 C15 C16 C23 -178.8(8) .
C14 C15 C16 C23 7.3(12) .
C23 C16 C17 C18 177.0(8) .
C15 C16 C17 C18 4.1(11) .
C23 C16 C17 C24 -1.4(13) .
C15 C16 C17 C24 -174.3(7) .
C16 C17 C18 N10 -0.7(11) .
C24 C17 C18 N10 177.8(6) .
C14 C15 C19 N10 177.4(7) .
C16 C15 C19 N10 3.4(12) .
C14 C15 C19 C20 -3.1(13) .
C16 C15 C19 C20 -177.1(7) .
C13 C12 C20 N9 178.2(7) .
C11 C12 C20 N9 1.7(11) .
C13 C12 C20 C19 -1.2(12) .
C11 C12 C20 C19 -177.7(7) .
C15 C19 C20 C12 2.4(12) .
N10 C19 C20 C12 -178.0(6) .
C15 C19 C20 N9 -177.0(7) .
N10 C19 C20 N9 2.5(10) .
N11 C25 C26 C27 1.7(12) .
N11 C25 C26 C37 175.2(6) .
C25 C26 C27 C28 -1.3(11) .
C37 C26 C27 C28 -174.5(6) .
C25 C26 C27 C38 177.4(8) .
C37 C26 C27 C38 4.2(12) .
C26 C27 C28 C36 1.0(11) .
C38 C27 C28 C36 -177.7(7) .
C26 C27 C28 C29 -174.2(8) .
C38 C27 C28 C29 7.1(11) .
C36 C28 C29 C30 1.4(12) .
C27 C28 C29 C30 176.5(8) .
C28 C29 C30 C31 0.0(14) .
C29 C30 C31 C35 -1.1(14) .
C29 C30 C31 C32 179.7(9) .
C30 C31 C32 C33 177.6(10) .
C35 C31 C32 C33 -1.7(13) .
C30 C31 C32 C39 7.0(13) .
C35 C31 C32 C39 -172.3(8) .
C31 C32 C33 C34 3.8(14) .
C39 C32 C33 C34 174.7(9) .
C31 C32 C33 C40 -176.0(8) .
C39 C32 C33 C40 -5.1(13) .
C32 C33 C34 N12 -4.5(16) .
C40 C33 C34 N12 175.3(7) .
C30 C31 C35 N12 -179.3(7) .
C32 C31 C35 N12 -0.1(11) .
C30 C31 C35 C36 0.9(12) .
C32 C31 C35 C36 -179.8(7) .
C29 C28 C36 N11 174.3(6) .
C27 C28 C36 N11 -1.0(10) .
C29 C28 C36 C35 -1.6(11) .
C27 C28 C36 C35 -176.9(6) .
N12 C35 C36 N11 4.7(8) .
C31 C35 C36 N11 -175.5(6) .
N12 C35 C36 C28 -179.3(5) .
C31 C35 C36 C28 0.4(10) .
C10 C9 N9 C20 1.4(10) .
C10 C9 N9 Sm1 -158.3(6) .
C12 C20 N9 C9 -1.9(9) .
C19 C20 N9 C9 177.6(7) .
C12 C20 N9 Sm1 158.5(6) .
C19 C20 N9 Sm1 -22.0(8) .
C17 C18 N10 C19 -1.6(9) .
C17 C18 N10 Sm1 159.4(6) .
C15 C19 N10 C18 0.1(9) .
C20 C19 N10 C18 -179.4(6) .
C15 C19 N10 Sm1 -162.1(6) .
C20 C19 N10 Sm1 18.4(8) .
C26 C25 N11 C36 -1.5(10) .
C26 C25 N11 Sm1 -161.7(6) .
C28 C36 N11 C25 1.2(8) .
C35 C36 N11 C25 177.1(6) .
C28 C36 N11 Sm1 162.4(5) .
C35 C36 N11 Sm1 -21.7(6) .
C36 C35 N12 C34 179.6(6) .
C31 C35 N12 C34 -0.2(8) .
C36 C35 N12 Sm1 14.9(7) .
C31 C35 N12 Sm1 -164.8(5) .
C33 C34 N12 C35 2.6(12) .
C33 C34 N12 Sm1 166.6(8) .
O1 C41 N13 C42 -14.4(9) .
O1 C41 N13 C43 175.9(6) .
O2 C44 N14 C45 9.3(10) .
O2 C44 N14 C46 -178.8(6) .
N13 C41 O1 Sm1 146.3(7) .
N14 C44 O2 Sm1 -130.3(5) .
C41 O1 Sm1 O2 -64.8(8) .
C41 O1 Sm1 N1 -144.5(8) .
C41 O1 Sm1 N6 11.6(8) 2_756
C41 O1 Sm1 N12 149.0(8) .
C41 O1 Sm1 N11 95.4(8) .
C41 O1 Sm1 N9 -113.8(8) .
C41 O1 Sm1 N10 50.2(10) .
C44 O2 Sm1 O1 48.6(4) .
C44 O2 Sm1 N1 125.1(5) .
C44 O2 Sm1 N6 -27.6(4) 2_756
C44 O2 Sm1 N12 169.8(4) .
C44 O2 Sm1 N11 -3.9(7) .
C44 O2 Sm1 N9 -151.1(5) .
C44 O2 Sm1 N10 -95.6(4) .
C35 N12 Sm1 O1 -81.3(4) .
C34 N12 Sm1 O1 115.1(4) .
C35 N12 Sm1 O2 165.1(3) .
C34 N12 Sm1 O2 1.6(6) .
C35 N12 Sm1 N1 -149.1(4) .
C34 N12 Sm1 N1 47.4(4) .
C35 N12 Sm1 N6 11.3(5) 2_756
C34 N12 Sm1 N6 -152.2(4) 2_756
C35 N12 Sm1 N11 -17.9(3) .
C34 N12 Sm1 N11 178.6(5) .
C35 N12 Sm1 N9 125.4(4) .
C34 N12 Sm1 N9 -38.2(4) .
C35 N12 Sm1 N10 60.4(4) .
C34 N12 Sm1 N10 -103.2(4) .
C25 N11 Sm1 O1 -58.0(4) .
C36 N11 Sm1 O1 141.5(4) .
C25 N11 Sm1 O2 -4.2(7) .
C36 N11 Sm1 O2 -164.6(3) .
C25 N11 Sm1 N1 -126.6(4) .
C36 N11 Sm1 N1 73.0(4) .
C25 N11 Sm1 N6 19.0(4) 2_756
C36 N11 Sm1 N6 -141.4(4) 2_756
C25 N11 Sm1 N12 -179.9(5) .
C36 N11 Sm1 N12 19.7(3) .
C25 N11 Sm1 N9 136.7(4) .
C36 N11 Sm1 N9 -23.8(4) .
C25 N11 Sm1 N10 95.0(4) .
C36 N11 Sm1 N10 -65.4(4) .
C9 N9 Sm1 O1 -9.1(7) .
C20 N9 Sm1 O1 -169.7(3) .
C9 N9 Sm1 O2 -59.7(4) .
C20 N9 Sm1 O2 139.6(4) .
C9 N9 Sm1 N1 21.0(4) .
C20 N9 Sm1 N1 -139.6(4) .
C9 N9 Sm1 N6 -125.8(4) 2_756
C20 N9 Sm1 N6 73.6(4) 2_756
C9 N9 Sm1 N12 96.8(4) .
C20 N9 Sm1 N12 -63.8(4) .
C9 N9 Sm1 N11 136.0(4) .
C20 N9 Sm1 N11 -24.6(5) .
C9 N9 Sm1 N10 -178.2(5) .
C20 N9 Sm1 N10 21.2(3) .
C18 N10 Sm1 O1 6.2(6) .
C19 N10 Sm1 O1 167.2(4) .
C18 N10 Sm1 O2 114.1(4) .
C19 N10 Sm1 O2 -84.8(4) .
C18 N10 Sm1 N1 -151.3(4) .
C19 N10 Sm1 N1 9.8(5) .
C18 N10 Sm1 N6 45.1(4) 2_756
C19 N10 Sm1 N6 -153.8(4) 2_756
C18 N10 Sm1 N12 -103.9(4) .
C19 N10 Sm1 N12 57.2(4) .
C18 N10 Sm1 N11 -40.1(4) .
C19 N10 Sm1 N11 121.0(4) .
C18 N10 Sm1 N9 178.4(5) .
C19 N10 Sm1 N9 -20.5(4) .
